data_7121171
loop_
_publ_author_name
'Jiang, Guangbin'
'Hu, Weigao'
'Li, Jianxiao'
'Zhu, Chuanle'
'Wu, Wanqing'
'Jiang, Huanfeng'

_publ_section_title
;
 Palladium-catalyzed primary amine-directed regioselective mono- and
 di-alkynylation of biaryl-2-amines.
;
_journal_issue 14
_journal_name_full 'Chemical communications (Cambridge, England)'
_journal_page_first 1746
_journal_page_last 1749
_journal_paper_doi 10.1039/c7cc09308j
_journal_volume 54
_journal_year 2018
_chemical_formula_moiety 'C40 H55 N Si2'
_chemical_formula_sum 'C40 H55 N Si2'
_chemical_formula_weight 606.03
_space_group_crystal_system monoclinic
_space_group_IT_number 14
_space_group_name_Hall '-P 2ybc'
_space_group_name_H-M_alt 'P 1 21/c 1'
_symmetry_space_group_name_Hall '-P 2ybc'
_symmetry_space_group_name_H-M 'P 1 21/c 1'
_atom_sites_solution_hydrogens geom
_atom_sites_solution_primary direct
_audit_creation_date 2017-06-12
_audit_creation_method
;
Olex2 1.2
(compiled 2017.03.28 svn.r3405 for OlexSys, GUI svn.r5337)
;
_audit_update_record
;
2017-07-07 deposited with the CCDC.
2018-01-22 downloaded from the CCDC.
;
_cell_angle_alpha 90
_cell_angle_beta 101.174(5)
_cell_angle_gamma 90
_cell_formula_units_Z 4
_cell_length_a 15.3730(8)
_cell_length_b 7.7388(4)
_cell_length_c 32.2857(16)
_cell_measurement_reflns_used 6173
_cell_measurement_temperature 105(8)
_cell_measurement_theta_max 28.9210
_cell_measurement_theta_min 3.9640
_cell_volume 3768.2(3)
_computing_cell_refinement 'CrysAlisPro 1.171.38.43f (Rigaku OD, 2015)'
_computing_data_collection 'CrysAlisPro 1.171.38.43f (Rigaku OD, 2015)'
_computing_data_reduction 'CrysAlisPro 1.171.38.43f (Rigaku OD, 2015)'
_computing_molecular_graphics 'Olex2 (Dolomanov et al., 2009)'
_computing_publication_material 'Olex2 (Dolomanov et al., 2009)'
_computing_structure_refinement 'ShelXL (Sheldrick, 2015)'
_computing_structure_solution 'ShelXT (Sheldrick, 2015)'
_diffrn_ambient_environment N~2~
_diffrn_ambient_temperature 105(8)
_diffrn_detector 'CCD plate'
_diffrn_detector_area_resol_mean 5.2684
_diffrn_detector_type AtlasS2
_diffrn_measured_fraction_theta_full 0.997
_diffrn_measured_fraction_theta_max 0.997
_diffrn_measurement_details
;
List of Runs (angles in degrees, time in seconds):

  # Type    Start    End  Width  t~exp~   \w     \q     \k     \f   Frames
#--------------------------------------------------------------------------
  1  \w      9.00  75.00   1.00    8.00    --   11.74  57.00  90.00   66
  2  \w    -13.00  56.00   1.00    8.00    --   11.74  37.00-120.00   69
  3  \w    -68.00   3.00   1.00    8.00    --   11.74 -19.00  90.00   71
;
_diffrn_measurement_device 'four-circle diffractometer'
_diffrn_measurement_device_type 'SuperNova, Dual, Cu at zero, AtlasS2'
_diffrn_measurement_method '\w scans'
_diffrn_orient_matrix_type 'CrysAlisPro convention (1999,Acta A55,543-557)'
_diffrn_orient_matrix_UB_11 -0.0334111000
_diffrn_orient_matrix_UB_12 -0.0070269000
_diffrn_orient_matrix_UB_13 -0.0184538000
_diffrn_orient_matrix_UB_21 -0.0331113000
_diffrn_orient_matrix_UB_22 0.0043186000
_diffrn_orient_matrix_UB_23 0.0125132000
_diffrn_orient_matrix_UB_31 -0.0010073000
_diffrn_orient_matrix_UB_32 0.0912781000
_diffrn_orient_matrix_UB_33 -0.0020141000
_diffrn_radiation_monochromator mirror
_diffrn_radiation_probe x-ray
_diffrn_radiation_type MoK\a
_diffrn_radiation_wavelength 0.71073
_diffrn_reflns_av_R_equivalents 0.0410
_diffrn_reflns_av_unetI/netI 0.0567
_diffrn_reflns_Laue_measured_fraction_full 0.997
_diffrn_reflns_Laue_measured_fraction_max 0.997
_diffrn_reflns_limit_h_max 18
_diffrn_reflns_limit_h_min -17
_diffrn_reflns_limit_k_max 8
_diffrn_reflns_limit_k_min -9
_diffrn_reflns_limit_l_max 38
_diffrn_reflns_limit_l_min -38
_diffrn_reflns_number 16703
_diffrn_reflns_point_group_measured_fraction_full 0.997
_diffrn_reflns_point_group_measured_fraction_max 0.997
_diffrn_reflns_theta_full 24.999
_diffrn_reflns_theta_max 24.999
_diffrn_reflns_theta_min 3.264
_diffrn_source 'micro-focus sealed X-ray tube'
_diffrn_source_type 'SuperNova (Mo) X-ray Source'
_exptl_absorpt_coefficient_mu 0.120
_exptl_absorpt_correction_T_max 1.00000
_exptl_absorpt_correction_T_min 0.73614
_exptl_absorpt_correction_type multi-scan
_exptl_absorpt_process_details
;
CrysAlisPro 1.171.38.43f (Rigaku Oxford Diffraction, 2015)
Empirical absorption correction using spherical harmonics,
 implemented in SCALE3 ABSPACK scaling algorithm.
;
_exptl_crystal_colour yellow
_exptl_crystal_density_diffrn 1.068
_exptl_crystal_description block
_exptl_crystal_F_000 1320
_exptl_crystal_size_max 0.18
_exptl_crystal_size_mid 0.16
_exptl_crystal_size_min 0.12
_refine_diff_density_max 2.524
_refine_diff_density_min -0.655
_refine_diff_density_rms 0.086
_refine_ls_extinction_method none
_refine_ls_goodness_of_fit_ref 1.014
_refine_ls_hydrogen_treatment constr
_refine_ls_matrix_type full
_refine_ls_number_parameters 400
_refine_ls_number_reflns 6618
_refine_ls_number_restraints 0
_refine_ls_restrained_S_all 1.014
_refine_ls_R_factor_all 0.1200
_refine_ls_R_factor_gt 0.0955
_refine_ls_shift/su_max 0.001
_refine_ls_shift/su_mean 0.000
_refine_ls_structure_factor_coef Fsqd
_refine_ls_weighting_details 'w=1/[\s^2^(Fo^2^)+(0.1382P)^2^+9.5009P] where P=(Fo^2^+2Fc^2^)/3'
_refine_ls_weighting_scheme calc
_refine_ls_wR_factor_gt 0.2496
_refine_ls_wR_factor_ref 0.2730
_reflns_Friedel_coverage 0.000
_reflns_number_gt 5006
_reflns_number_total 6618
_reflns_threshold_expression 'I > 2\s(I)'
_cod_data_source_file c7cc09308j2.cif
_cod_data_source_block exp_638
_cod_depositor_comments 'Adding full bibliography for 7121170--7121171.cif.'
_cod_database_code 7121171
_shelx_shelxl_version_number 2016/6
_shelx_space_group_comment
;
The symmetry employed for this shelxl refinement is uniquely defined
by the following loop, which should always be used as a source of
symmetry information in preference to the above space-group names.
They are only intended as comments.
;
_shelx_estimated_absorpt_t_max 0.986
_shelx_estimated_absorpt_t_min 0.979
_reflns_odcompleteness_completeness 99.64
_reflns_odcompleteness_iscentric 1
_reflns_odcompleteness_theta 26.32
_olex2_refinement_description
;
1. Fixed Uiso
 At 1.2 times of:
  All C(H) groups, All N(H,H) groups
 At 1.5 times of:
  All C(H,H,H) groups
2.a Ternary CH refined with riding coordinates:
 C32(H32), C29(H29), C9(H9), C26(H26), C12(H12), C15(H15)
2.b Aromatic/amide H refined with riding coordinates:
 C5(H5), C3(H3), C36(H36), C40(H40), C37(H37), C38(H38), C39(H39), C23(H23),
 C20(H20), C21(H21), C22(H22)
2.c X=CH2 refined with riding coordinates:
 N1(H1A,H1B)
2.d Idealised Me refined as rotating group:
 C31(H31A,H31B,H31C), C34(H34A,H34B,H34C), C13(H13A,H13B,H13C), C30(H30A,H30B,
 H30C), C33(H33A,H33B,H33C), C27(H27A,H27B,H27C), C11(H11A,H11B,H11C), C10(H10A,
 H10B,H10C), C14(H14A,H14B,H14C), C16(H16A,H16B,H16C), C17(H17A,H17B,H17C),
 C28(H28A,H28B,H28C)
;
_olex2_date_sample_data_collection 2017-06-12
_olex2_submission_special_instructions 'No special instructions were received'
_oxdiff_exptl_absorpt_empirical_details
;
Empirical correction (ABSPACK) includes:
- Absorption correction using spherical harmonics
- Frame scaling
;
_oxdiff_exptl_absorpt_empirical_full_max 1.332
_oxdiff_exptl_absorpt_empirical_full_min 0.747

loop_
_space_group_symop_operation_xyz
'x, y, z'
'-x, y+1/2, -z+1/2'
'-x, -y, -z'
'x, -y-1/2, z-1/2'

loop_
_atom_site_label
_atom_site_type_symbol
_atom_site_fract_x
_atom_site_fract_y
_atom_site_fract_z
_atom_site_U_iso_or_equiv
_atom_site_adp_type
_atom_site_occupancy
_atom_site_site_symmetry_order
_atom_site_calc_flag
_atom_site_refinement_flags_posn
Si1 Si 0.70697(8) 0.70474(16) 0.57376(3) 0.0326(3) Uani 1 1 d .
Si2 Si 0.84399(8) 0.11829(15) 0.30973(4) 0.0332(3) Uani 1 1 d .
C6 C 0.6767(2) 0.6685(5) 0.43326(11) 0.0251(8) Uani 1 1 d .
C2 C 0.7010(3) 0.5193(5) 0.37090(12) 0.0267(8) Uani 1 1 d .
C7 C 0.6867(2) 0.6826(5) 0.47844(12) 0.0276(9) Uani 1 1 d .
C1 C 0.7163(2) 0.5301(5) 0.41533(12) 0.0266(8) Uani 1 1 d .
C35 C 0.5520(3) 0.9049(5) 0.33693(11) 0.0283(9) Uani 1 1 d .
C4 C 0.6085(2) 0.7760(5) 0.36382(11) 0.0254(8) Uani 1 1 d .
C5 C 0.6245(2) 0.7906(5) 0.40777(12) 0.0262(8) Uani 1 1 d .
H5 H 0.600163 0.882481 0.420218 0.031 Uiso 1 1 calc R
C3 C 0.6472(3) 0.6394(5) 0.34633(12) 0.0294(9) Uani 1 1 d .
H3 H 0.636712 0.627895 0.317115 0.035 Uiso 1 1 calc R
C18 C 0.7721(3) 0.4011(5) 0.44257(12) 0.0292(9) Uani 1 1 d .
C24 C 0.7438(3) 0.3876(5) 0.35082(12) 0.0302(9) Uani 1 1 d .
C8 C 0.6917(3) 0.6956(5) 0.51596(12) 0.0300(9) Uani 1 1 d .
C36 C 0.5609(3) 1.0813(5) 0.34562(13) 0.0311(9) Uani 1 1 d .
H36 H 0.601416 1.119878 0.369001 0.037 Uiso 1 1 calc R
C40 C 0.4901(3) 0.8503(6) 0.30199(12) 0.0336(10) Uani 1 1 d .
H40 H 0.483661 0.733054 0.295888 0.040 Uiso 1 1 calc R
C25 C 0.7802(3) 0.2805(6) 0.33289(13) 0.0357(10) Uani 1 1 d .
C37 C 0.5089(3) 1.1995(6) 0.31917(14) 0.0386(10) Uani 1 1 d .
H37 H 0.515317 1.317140 0.324782 0.046 Uiso 1 1 calc R
C38 C 0.4479(3) 1.1433(6) 0.28472(14) 0.0393(11) Uani 1 1 d .
H38 H 0.413453 1.223016 0.267204 0.047 Uiso 1 1 calc R
C19 C 0.7353(3) 0.2626(6) 0.45971(14) 0.0407(11) Uani 1 1 d .
C39 C 0.4379(3) 0.9693(6) 0.27619(13) 0.0383(10) Uani 1 1 d .
H39 H 0.396190 0.931502 0.253158 0.046 Uiso 1 1 calc R
C31 C 0.6818(3) 0.0624(6) 0.25152(15) 0.0436(11) Uani 1 1 d .
H31A H 0.653108 0.121106 0.271387 0.065 Uiso 1 1 calc GR
H31B H 0.641379 -0.019170 0.235705 0.065 Uiso 1 1 calc GR
H31C H 0.699458 0.145065 0.232583 0.065 Uiso 1 1 calc GR
C32 C 0.9145(3) 0.2436(7) 0.27865(16) 0.0477(12) Uani 1 1 d .
H32 H 0.950029 0.160609 0.266104 0.057 Uiso 1 1 calc R
C29 C 0.7622(3) -0.0314(6) 0.27484(15) 0.0430(11) Uani 1 1 d .
H29 H 0.741358 -0.114575 0.293619 0.052 Uiso 1 1 calc R
C23 C 0.8650(3) 0.4170(7) 0.45095(19) 0.0560(14) Uani 1 1 d .
H23 H 0.892585 0.509167 0.440253 0.067 Uiso 1 1 calc R
C9 C 0.6882(4) 0.9363(7) 0.58769(16) 0.0567(14) Uani 1 1 d .
H9 H 0.731256 1.003781 0.575649 0.068 Uiso 1 1 calc R
C20 C 0.7858(5) 0.1394(7) 0.48394(16) 0.0611(16) Uani 1 1 d .
H20 H 0.758845 0.046913 0.494839 0.073 Uiso 1 1 calc R
C26 C 0.9124(4) 0.0031(7) 0.35589(18) 0.0548(13) Uani 1 1 d .
H26 H 0.946247 0.095207 0.372585 0.066 Uiso 1 1 calc R
C12 C 0.6301(5) 0.5383(8) 0.58912(16) 0.0671(18) Uani 1 1 d .
H12 H 0.645740 0.431257 0.576087 0.080 Uiso 1 1 calc R
C34 C 0.8607(4) 0.3504(8) 0.24296(19) 0.0664(16) Uani 1 1 d .
H34A H 0.823418 0.275137 0.223527 0.100 Uiso 1 1 calc GR
H34B H 0.900185 0.411419 0.228451 0.100 Uiso 1 1 calc GR
H34C H 0.824578 0.431711 0.254439 0.100 Uiso 1 1 calc GR
C21 C 0.8749(5) 0.1541(8) 0.49174(19) 0.074(2) Uani 1 1 d .
H21 H 0.909414 0.071049 0.508084 0.089 Uiso 1 1 calc R
C13 C 0.6481(5) 0.4983(8) 0.63658(17) 0.0690(18) Uani 1 1 d .
H13A H 0.708944 0.464649 0.645564 0.103 Uiso 1 1 calc GR
H13B H 0.610187 0.405814 0.641985 0.103 Uiso 1 1 calc GR
H13C H 0.636450 0.599331 0.651865 0.103 Uiso 1 1 calc GR
C30 C 0.8068(4) -0.1359(8) 0.2444(2) 0.0667(17) Uani 1 1 d .
H30A H 0.826182 -0.059130 0.224666 0.100 Uiso 1 1 calc GR
H30B H 0.765266 -0.217478 0.229407 0.100 Uiso 1 1 calc GR
H30C H 0.857037 -0.196645 0.260124 0.100 Uiso 1 1 calc GR
C15 C 0.8245(4) 0.6409(10) 0.59366(17) 0.075(2) Uani 1 1 d .
H15 H 0.836639 0.653153 0.624449 0.089 Uiso 1 1 calc R
C22 C 0.9149(4) 0.2896(10) 0.4759(2) 0.078(2) Uani 1 1 d .
H22 H 0.976442 0.297724 0.481791 0.094 Uiso 1 1 calc R
C33 C 0.9798(4) 0.3634(9) 0.3091(2) 0.0715(18) Uani 1 1 d .
H33A H 0.946706 0.437880 0.324053 0.107 Uiso 1 1 calc GR
H33B H 1.013315 0.431982 0.292949 0.107 Uiso 1 1 calc GR
H33C H 1.019579 0.293641 0.328876 0.107 Uiso 1 1 calc GR
C27 C 0.8575(5) -0.0753(9) 0.38527(19) 0.079(2) Uani 1 1 d .
H27A H 0.815422 0.008353 0.391182 0.119 Uiso 1 1 calc GR
H27B H 0.895722 -0.109139 0.411145 0.119 Uiso 1 1 calc GR
H27C H 0.826537 -0.174791 0.372117 0.119 Uiso 1 1 calc GR
C11 C 0.7104(6) 0.9728(8) 0.63573(18) 0.082(2) Uani 1 1 d .
H11A H 0.668480 0.914117 0.649269 0.123 Uiso 1 1 calc GR
H11B H 0.707291 1.094882 0.640535 0.123 Uiso 1 1 calc GR
H11C H 0.769107 0.932069 0.647168 0.123 Uiso 1 1 calc GR
C10 C 0.5981(5) 1.0075(9) 0.5674(2) 0.084(2) Uani 1 1 d .
H10A H 0.586485 0.981995 0.537779 0.126 Uiso 1 1 calc GR
H10B H 0.597505 1.130350 0.571456 0.126 Uiso 1 1 calc GR
H10C H 0.553265 0.955112 0.580269 0.126 Uiso 1 1 calc GR
C14 C 0.5367(5) 0.5613(13) 0.5718(3) 0.113(3) Uani 1 1 d .
H14A H 0.515343 0.661616 0.584205 0.169 Uiso 1 1 calc GR
H14B H 0.504557 0.461292 0.578043 0.169 Uiso 1 1 calc GR
H14C H 0.528354 0.576101 0.541809 0.169 Uiso 1 1 calc GR
C16 C 0.8433(6) 0.4544(11) 0.5834(2) 0.106(3) Uani 1 1 d .
H16A H 0.808085 0.378549 0.596986 0.159 Uiso 1 1 calc GR
H16B H 0.905037 0.429705 0.593433 0.159 Uiso 1 1 calc GR
H16C H 0.828798 0.437230 0.553441 0.159 Uiso 1 1 calc GR
C17 C 0.8867(4) 0.7629(15) 0.5762(2) 0.116(3) Uani 1 1 d .
H17A H 0.875689 0.754319 0.545928 0.174 Uiso 1 1 calc GR
H17B H 0.947101 0.731610 0.587378 0.174 Uiso 1 1 calc GR
H17C H 0.876404 0.879468 0.584174 0.174 Uiso 1 1 calc GR
C28 C 0.9817(7) -0.1165(13) 0.3454(3) 0.131(4) Uani 1 1 d .
H28A H 0.953564 -0.214231 0.330056 0.197 Uiso 1 1 calc GR
H28B H 1.019224 -0.155413 0.371018 0.197 Uiso 1 1 calc GR
H28C H 1.016853 -0.056584 0.328428 0.197 Uiso 1 1 calc GR
N1 N 0.6521(6) 0.2412(10) 0.4561(2) 0.125(3) Uani 1 1 d .
H1A H 0.632151 0.155129 0.468268 0.150 Uiso 1 1 calc R
H1B H 0.615843 0.312728 0.441395 0.150 Uiso 1 1 calc R

loop_
_atom_site_aniso_label
_atom_site_aniso_U_11
_atom_site_aniso_U_22
_atom_site_aniso_U_33
_atom_site_aniso_U_23
_atom_site_aniso_U_13
_atom_site_aniso_U_12
Si1 0.0377(7) 0.0423(7) 0.0169(5) -0.0031(5) 0.0032(5) -0.0057(5)
Si2 0.0345(7) 0.0319(6) 0.0355(7) -0.0037(5) 0.0129(5) 0.0015(5)
C6 0.0260(19) 0.029(2) 0.0209(18) -0.0017(16) 0.0062(15) -0.0041(16)
C2 0.030(2) 0.028(2) 0.0244(19) -0.0032(16) 0.0116(16) -0.0050(17)
C7 0.0245(19) 0.035(2) 0.024(2) -0.0013(17) 0.0054(16) -0.0003(17)
C1 0.027(2) 0.029(2) 0.0250(19) 0.0014(16) 0.0088(16) -0.0060(17)
C35 0.033(2) 0.035(2) 0.0202(19) 0.0037(16) 0.0132(16) -0.0003(17)
C4 0.027(2) 0.030(2) 0.0203(18) -0.0012(16) 0.0073(15) -0.0071(16)
C5 0.027(2) 0.029(2) 0.0234(19) -0.0043(16) 0.0076(16) -0.0038(17)
C3 0.037(2) 0.035(2) 0.0160(18) -0.0025(16) 0.0063(16) -0.0050(18)
C18 0.033(2) 0.032(2) 0.0231(19) -0.0029(17) 0.0073(17) -0.0022(18)
C24 0.039(2) 0.028(2) 0.025(2) 0.0009(17) 0.0087(18) -0.0043(18)
C8 0.028(2) 0.036(2) 0.026(2) -0.0007(17) 0.0050(16) -0.0021(18)
C36 0.033(2) 0.038(2) 0.0249(19) 0.0008(17) 0.0123(17) 0.0014(18)
C40 0.038(2) 0.039(2) 0.026(2) 0.0000(18) 0.0092(18) -0.0008(19)
C25 0.042(2) 0.039(2) 0.029(2) -0.0043(19) 0.0115(19) -0.006(2)
C37 0.051(3) 0.033(2) 0.037(2) 0.0042(19) 0.021(2) 0.006(2)
C38 0.044(3) 0.047(3) 0.030(2) 0.011(2) 0.016(2) 0.010(2)
C19 0.045(3) 0.044(3) 0.033(2) 0.000(2) 0.010(2) -0.013(2)
C39 0.037(2) 0.056(3) 0.022(2) 0.005(2) 0.0043(18) 0.003(2)
C31 0.048(3) 0.046(3) 0.037(2) -0.007(2) 0.008(2) -0.011(2)
C32 0.043(3) 0.055(3) 0.050(3) -0.003(2) 0.021(2) -0.002(2)
C29 0.047(3) 0.038(2) 0.046(3) -0.008(2) 0.014(2) -0.004(2)
C23 0.042(3) 0.052(3) 0.074(4) 0.009(3) 0.012(3) 0.005(2)
C9 0.082(4) 0.051(3) 0.040(3) -0.011(2) 0.018(3) -0.013(3)
C20 0.103(5) 0.045(3) 0.038(3) 0.011(2) 0.020(3) 0.010(3)
C26 0.051(3) 0.049(3) 0.060(3) 0.003(3) 0.002(3) 0.007(2)
C12 0.107(5) 0.065(4) 0.033(3) -0.005(3) 0.025(3) -0.039(3)
C34 0.065(4) 0.080(4) 0.057(3) 0.016(3) 0.020(3) -0.012(3)
C21 0.110(6) 0.060(4) 0.047(3) 0.009(3) 0.005(4) 0.039(4)
C13 0.119(5) 0.056(3) 0.041(3) 0.009(3) 0.037(3) -0.008(3)
C30 0.070(4) 0.054(3) 0.075(4) -0.030(3) 0.010(3) 0.005(3)
C15 0.058(4) 0.127(6) 0.031(3) -0.004(3) -0.008(3) 0.015(4)
C22 0.046(3) 0.092(5) 0.088(5) 0.000(4) -0.008(3) 0.030(3)
C33 0.056(3) 0.090(5) 0.069(4) 0.006(3) 0.013(3) -0.035(3)
C27 0.103(5) 0.079(4) 0.052(3) 0.026(3) 0.006(3) -0.006(4)
C11 0.148(7) 0.059(4) 0.045(3) -0.023(3) 0.036(4) -0.026(4)
C10 0.093(5) 0.063(4) 0.097(5) -0.008(4) 0.021(4) 0.028(4)
C14 0.071(5) 0.171(9) 0.091(5) 0.032(5) 0.002(4) -0.075(5)
C16 0.118(6) 0.129(7) 0.066(4) 0.008(4) 0.007(4) 0.080(6)
C17 0.043(3) 0.230(11) 0.069(4) -0.019(6) -0.002(3) -0.028(5)
C28 0.144(8) 0.129(8) 0.117(7) 0.023(6) 0.015(6) 0.094(7)
N1 0.177(8) 0.100(5) 0.092(5) 0.013(4) 0.009(5) -0.025(6)

loop_
_atom_type_symbol
_atom_type_description
_atom_type_scat_dispersion_real
_atom_type_scat_dispersion_imag
_atom_type_scat_source
C C 0.0033 0.0016 'International Tables Vol C Tables 4.2.6.8 and 6.1.1.4'
H H 0.0000 0.0000 'International Tables Vol C Tables 4.2.6.8 and 6.1.1.4'
N N 0.0061 0.0033 'International Tables Vol C Tables 4.2.6.8 and 6.1.1.4'
Si Si 0.0817 0.0704 'International Tables Vol C Tables 4.2.6.8 and 6.1.1.4'

loop_
_geom_angle_atom_site_label_1
_geom_angle_atom_site_label_2
_geom_angle_atom_site_label_3
_geom_angle
C8 Si1 C9 106.5(2)
C8 Si1 C12 106.2(2)
C8 Si1 C15 105.3(2)
C12 Si1 C9 117.1(3)
C15 Si1 C9 110.7(3)
C15 Si1 C12 110.2(3)
C25 Si2 C32 105.8(2)
C25 Si2 C29 108.2(2)
C25 Si2 C26 105.2(2)
C32 Si2 C29 112.3(2)
C26 Si2 C32 112.1(2)
C26 Si2 C29 112.6(2)
C1 C6 C7 120.2(3)
C5 C6 C7 118.7(3)
C5 C6 C1 121.0(3)
C1 C2 C24 120.1(4)
C3 C2 C1 120.3(3)
C3 C2 C24 119.5(3)
C8 C7 C6 177.6(4)
C6 C1 C18 120.8(3)
C2 C1 C6 117.5(3)
C2 C1 C18 121.6(3)
C36 C35 C4 121.0(4)
C40 C35 C4 120.0(4)
C40 C35 C36 119.0(4)
C5 C4 C35 120.4(3)
C3 C4 C35 121.5(3)
C3 C4 C5 118.1(4)
C6 C5 H5 119.6
C4 C5 C6 120.7(3)
C4 C5 H5 119.6
C2 C3 H3 118.9
C4 C3 C2 122.3(3)
C4 C3 H3 118.9
C19 C18 C1 121.6(4)
C19 C18 C23 118.2(4)
C23 C18 C1 120.2(4)
C25 C24 C2 177.9(4)
C7 C8 Si1 175.6(4)
C35 C36 H36 120.1
C35 C36 C37 119.8(4)
C37 C36 H36 120.1
C35 C40 H40 119.7
C39 C40 C35 120.7(4)
C39 C40 H40 119.7
C24 C25 Si2 174.8(4)
C36 C37 H37 119.8
C38 C37 C36 120.5(4)
C38 C37 H37 119.8
C37 C38 H38 119.9
C39 C38 C37 120.1(4)
C39 C38 H38 119.9
C20 C19 C18 122.5(5)
N1 C19 C18 123.3(6)
N1 C19 C20 114.2(6)
C40 C39 H39 120.0
C38 C39 C40 120.0(4)
C38 C39 H39 120.0
H31A C31 H31B 109.5
H31A C31 H31C 109.5
H31B C31 H31C 109.5
C29 C31 H31A 109.5
C29 C31 H31B 109.5
C29 C31 H31C 109.5
Si2 C32 H32 107.9
C34 C32 Si2 113.4(3)
C34 C32 H32 107.9
C34 C32 C33 110.0(5)
C33 C32 Si2 109.7(4)
C33 C32 H32 107.9
Si2 C29 H29 106.9
C31 C29 Si2 112.7(3)
C31 C29 H29 106.9
C31 C29 C30 111.1(4)
C30 C29 Si2 111.9(3)
C30 C29 H29 106.9
C18 C23 H23 121.0
C18 C23 C22 118.1(5)
C22 C23 H23 121.0
Si1 C9 H9 105.4
C11 C9 Si1 113.5(4)
C11 C9 H9 105.4
C10 C9 Si1 114.3(4)
C10 C9 H9 105.4
C10 C9 C11 111.8(5)
C19 C20 H20 120.3
C21 C20 C19 119.3(6)
C21 C20 H20 120.3
Si2 C26 H26 104.4
C27 C26 Si2 113.2(4)
C27 C26 H26 104.4
C28 C26 Si2 115.3(5)
C28 C26 H26 104.4
C28 C26 C27 113.6(6)
Si1 C12 H12 104.3
C13 C12 Si1 113.6(4)
C13 C12 H12 104.3
C14 C12 Si1 116.2(5)
C14 C12 H12 104.3
C14 C12 C13 112.6(6)
C32 C34 H34A 109.5
C32 C34 H34B 109.5
C32 C34 H34C 109.5
H34A C34 H34B 109.5
H34A C34 H34C 109.5
H34B C34 H34C 109.5
C20 C21 H21 119.7
C20 C21 C22 120.7(5)
C22 C21 H21 119.7
C12 C13 H13A 109.5
C12 C13 H13B 109.5
C12 C13 H13C 109.5
H13A C13 H13B 109.5
H13A C13 H13C 109.5
H13B C13 H13C 109.5
C29 C30 H30A 109.5
C29 C30 H30B 109.5
C29 C30 H30C 109.5
H30A C30 H30B 109.5
H30A C30 H30C 109.5
H30B C30 H30C 109.5
Si1 C15 H15 107.8
C16 C15 Si1 112.9(5)
C16 C15 H15 107.8
C16 C15 C17 110.3(7)
C17 C15 Si1 110.1(5)
C17 C15 H15 107.8
C23 C22 H22 119.4
C21 C22 C23 121.3(6)
C21 C22 H22 119.4
C32 C33 H33A 109.5
C32 C33 H33B 109.5
C32 C33 H33C 109.5
H33A C33 H33B 109.5
H33A C33 H33C 109.5
H33B C33 H33C 109.5
C26 C27 H27A 109.5
C26 C27 H27B 109.5
C26 C27 H27C 109.5
H27A C27 H27B 109.5
H27A C27 H27C 109.5
H27B C27 H27C 109.5
C9 C11 H11A 109.5
C9 C11 H11B 109.5
C9 C11 H11C 109.5
H11A C11 H11B 109.5
H11A C11 H11C 109.5
H11B C11 H11C 109.5
C9 C10 H10A 109.5
C9 C10 H10B 109.5
C9 C10 H10C 109.5
H10A C10 H10B 109.5
H10A C10 H10C 109.5
H10B C10 H10C 109.5
C12 C14 H14A 109.5
C12 C14 H14B 109.5
C12 C14 H14C 109.5
H14A C14 H14B 109.5
H14A C14 H14C 109.5
H14B C14 H14C 109.5
C15 C16 H16A 109.5
C15 C16 H16B 109.5
C15 C16 H16C 109.5
H16A C16 H16B 109.5
H16A C16 H16C 109.5
H16B C16 H16C 109.5
C15 C17 H17A 109.5
C15 C17 H17B 109.5
C15 C17 H17C 109.5
H17A C17 H17B 109.5
H17A C17 H17C 109.5
H17B C17 H17C 109.5
C26 C28 H28A 109.5
C26 C28 H28B 109.5
C26 C28 H28C 109.5
H28A C28 H28B 109.5
H28A C28 H28C 109.5
H28B C28 H28C 109.5
C19 N1 H1A 120.0
C19 N1 H1B 120.0
H1A N1 H1B 120.0

loop_
_geom_bond_atom_site_label_1
_geom_bond_atom_site_label_2
_geom_bond_distance
Si1 C8 1.836(4)
Si1 C9 1.883(5)
Si1 C12 1.879(5)
Si1 C15 1.863(6)
Si2 C25 1.839(5)
Si2 C32 1.883(5)
Si2 C29 1.908(5)
Si2 C26 1.874(5)
C6 C7 1.441(5)
C6 C1 1.410(5)
C6 C5 1.400(5)
C2 C1 1.411(5)
C2 C3 1.387(6)
C2 C24 1.433(5)
C7 C8 1.203(5)
C1 C18 1.488(6)
C35 C4 1.487(6)
C35 C36 1.395(6)
C35 C40 1.393(6)
C4 C5 1.397(5)
C4 C3 1.386(5)
C5 H5 0.9300
C3 H3 0.9300
C18 C19 1.378(6)
C18 C23 1.406(6)
C24 C25 1.209(6)
C36 H36 0.9300
C36 C37 1.393(6)
C40 H40 0.9300
C40 C39 1.388(6)
C37 H37 0.9300
C37 C38 1.379(7)
C38 H38 0.9300
C38 C39 1.377(7)
C19 C20 1.374(7)
C19 N1 1.271(9)
C39 H39 0.9300
C31 H31A 0.9600
C31 H31B 0.9600
C31 H31C 0.9600
C31 C29 1.504(7)
C32 H32 0.9800
C32 C34 1.525(8)
C32 C33 1.565(8)
C29 H29 0.9800
C29 C30 1.533(7)
C23 H23 0.9300
C23 C22 1.404(8)
C9 H9 0.9800
C9 C11 1.548(7)
C9 C10 1.516(9)
C20 H20 0.9300
C20 C21 1.349(9)
C26 H26 0.9800
C26 C27 1.513(8)
C26 C28 1.500(9)
C12 H12 0.9800
C12 C13 1.535(7)
C12 C14 1.446(10)
C34 H34A 0.9600
C34 H34B 0.9600
C34 H34C 0.9600
C21 H21 0.9300
C21 C22 1.364(10)
C13 H13A 0.9600
C13 H13B 0.9600
C13 H13C 0.9600
C30 H30A 0.9600
C30 H30B 0.9600
C30 H30C 0.9600
C15 H15 0.9800
C15 C16 1.521(10)
C15 C17 1.528(11)
C22 H22 0.9300
C33 H33A 0.9600
C33 H33B 0.9600
C33 H33C 0.9600
C27 H27A 0.9600
C27 H27B 0.9600
C27 H27C 0.9600
C11 H11A 0.9600
C11 H11B 0.9600
C11 H11C 0.9600
C10 H10A 0.9600
C10 H10B 0.9600
C10 H10C 0.9600
C14 H14A 0.9600
C14 H14B 0.9600
C14 H14C 0.9600
C16 H16A 0.9600
C16 H16B 0.9600
C16 H16C 0.9600
C17 H17A 0.9600
C17 H17B 0.9600
C17 H17C 0.9600
C28 H28A 0.9600
C28 H28B 0.9600
C28 H28C 0.9600
N1 H1A 0.8600
N1 H1B 0.8600

loop_
_geom_torsion_atom_site_label_1
_geom_torsion_atom_site_label_2
_geom_torsion_atom_site_label_3
_geom_torsion_atom_site_label_4
_geom_torsion
C6 C1 C18 C19 83.2(5)
C6 C1 C18 C23 -97.8(5)
C2 C1 C18 C19 -96.8(5)
C2 C1 C18 C23 82.2(5)
C7 C6 C1 C2 177.3(3)
C7 C6 C1 C18 -2.7(5)
C7 C6 C5 C4 -176.0(3)
C1 C6 C5 C4 1.6(6)
C1 C2 C3 C4 1.7(6)
C1 C18 C19 C20 178.1(4)
C1 C18 C19 N1 -4.9(8)
C1 C18 C23 C22 -178.4(5)
C35 C4 C5 C6 179.1(3)
C35 C4 C3 C2 179.2(4)
C35 C36 C37 C38 0.7(6)
C35 C40 C39 C38 0.9(6)
C4 C35 C36 C37 178.1(3)
C4 C35 C40 C39 -178.9(4)
C5 C6 C1 C2 -0.2(5)
C5 C6 C1 C18 179.7(3)
C5 C4 C3 C2 -0.4(6)
C3 C2 C1 C6 -1.4(5)
C3 C2 C1 C18 178.7(4)
C3 C4 C5 C6 -1.2(5)
C18 C19 C20 C21 0.6(8)
C18 C23 C22 C21 -0.1(9)
C24 C2 C1 C6 176.2(3)
C24 C2 C1 C18 -3.7(5)
C24 C2 C3 C4 -175.9(4)
C8 Si1 C9 C11 -172.5(4)
C8 Si1 C9 C10 57.7(5)
C8 Si1 C12 C13 167.1(5)
C8 Si1 C12 C14 -59.9(6)
C8 Si1 C15 C16 -65.5(5)
C8 Si1 C15 C17 58.2(5)
C36 C35 C4 C5 43.6(5)
C36 C35 C4 C3 -136.1(4)
C36 C35 C40 C39 -0.1(6)
C36 C37 C38 C39 0.0(7)
C40 C35 C4 C5 -137.7(4)
C40 C35 C4 C3 42.7(5)
C40 C35 C36 C37 -0.7(6)
C25 Si2 C32 C34 -61.2(4)
C25 Si2 C32 C33 62.2(4)
C25 Si2 C26 C27 56.4(5)
C25 Si2 C26 C28 -170.3(6)
C37 C38 C39 C40 -0.8(7)
C19 C18 C23 C22 0.7(7)
C19 C20 C21 C22 0.1(9)
C32 Si2 C26 C27 171.0(4)
C32 Si2 C26 C28 -55.8(7)
C29 Si2 C32 C34 56.6(5)
C29 Si2 C32 C33 180.0(4)
C29 Si2 C26 C27 -61.2(5)
C29 Si2 C26 C28 72.1(6)
C23 C18 C19 C20 -1.0(7)
C23 C18 C19 N1 176.0(6)
C9 Si1 C12 C13 -74.1(6)
C9 Si1 C12 C14 58.9(6)
C9 Si1 C15 C16 179.7(5)
C9 Si1 C15 C17 -56.5(5)
C20 C21 C22 C23 -0.3(10)
C26 Si2 C32 C34 -175.4(4)
C26 Si2 C32 C33 -52.0(5)
C12 Si1 C9 C11 68.9(5)
C12 Si1 C9 C10 -60.9(5)
C12 Si1 C15 C16 48.6(5)
C12 Si1 C15 C17 172.4(5)
C15 Si1 C9 C11 -58.5(5)
C15 Si1 C9 C10 171.7(5)
C15 Si1 C12 C13 53.5(6)
C15 Si1 C12 C14 -173.5(6)
N1 C19 C20 C21 -176.6(6)
